data_7036068
loop_
_publ_author_name
'Gondzik, S.'
'W\"olper, C'
'Haack, R.'
'Jansen, G.'
'Schulz, S.'

_publ_section_title
;
 (Me)L2Zn2(\m-1,6-Ph2-N6) - a building block for new hexazene complexes.
;
_journal_issue 35
_journal_name_full 'Dalton transactions (Cambridge, England : 2003)'
_journal_page_first 15703
_journal_page_last 15711
_journal_paper_doi 10.1039/c5dt02423d
_journal_volume 44
_journal_year 2015
_chemical_formula_sum 'C20 H16 D6 N6 Zn2'
_chemical_formula_weight 483.21
_space_group_crystal_system monoclinic
_space_group_IT_number 15
_space_group_name_Hall '-C 2yc'
_space_group_name_H-M_alt 'C 1 2/c 1'
_symmetry_space_group_name_Hall '-C 2yc'
_symmetry_space_group_name_H-M 'C 1 2/c 1'
_atom_sites_solution_hydrogens geom
_atom_sites_solution_primary direct
_atom_sites_solution_secondary difmap
_audit_creation_method SHELXL-2014/7
_audit_update_record
;
2015-06-22 deposited with the CCDC.
2015-08-05 downloaded from the CCDC.
;
_cell_angle_alpha 90
_cell_angle_beta 99.501(4)
_cell_angle_gamma 90
_cell_formula_units_Z 4
_cell_length_a 21.0073(16)
_cell_length_b 12.6894(10)
_cell_length_c 7.7367(6)
_cell_measurement_reflns_used 9923
_cell_measurement_temperature 100(1)
_cell_measurement_theta_max 33.09
_cell_measurement_theta_min 3.13
_cell_volume 2034.1(3)
_computing_cell_refinement 'BRUKER D8 KAPPA APEX 2 (3.0-2009)'
_computing_data_collection 'BRUKER D8 KAPPA APEX 2 (3.0-2009)'
_computing_data_reduction 'BRUKER D8 KAPPA APEX 2 (3.0-2009)'
_computing_molecular_graphics 'BRUKER AXS SHELXTL (c) 2008 / Vers. 2008/4'
_computing_publication_material 'BRUKER AXS SHELXTL (c) 2008 / Vers. 2008/4'
_computing_structure_refinement 'SHELXL-2014/7 (Sheldrick, 2014)'
_computing_structure_solution 'BRUKER D8 KAPPA APEX 2 (3.0-2009)'
_diffrn_ambient_temperature 100(1)
_diffrn_detector_area_resol_mean 512
_diffrn_measured_fraction_theta_full 1.000
_diffrn_measured_fraction_theta_max 0.970
_diffrn_measurement_device_type
; 
 Bruker D8 KAPPA series II with APEX II area detector system
;
_diffrn_measurement_method
;
 Data collection strategy APEX 2/COSMO
;
_diffrn_radiation_monochromator 'Triumph Goebel mirror'
_diffrn_radiation_source 'fine-focus sealed tube'
_diffrn_radiation_type MoK\a
_diffrn_radiation_wavelength 0.71073
_diffrn_reflns_av_R_equivalents 0.0421
_diffrn_reflns_av_unetI/netI 0.0251
_diffrn_reflns_laue_measured_fraction_full 1.000
_diffrn_reflns_laue_measured_fraction_max 0.970
_diffrn_reflns_limit_h_max 30
_diffrn_reflns_limit_h_min -32
_diffrn_reflns_limit_k_max 19
_diffrn_reflns_limit_k_min 0
_diffrn_reflns_limit_l_max 11
_diffrn_reflns_limit_l_min 0
_diffrn_reflns_number 27987
_diffrn_reflns_point_group_measured_fraction_full 1.000
_diffrn_reflns_point_group_measured_fraction_max 0.970
_diffrn_reflns_theta_full 25.242
_diffrn_reflns_theta_max 33.279
_diffrn_reflns_theta_min 1.882
_exptl_absorpt_coefficient_mu 2.376
_exptl_absorpt_correction_T_max 0.75
_exptl_absorpt_correction_T_min 0.56
_exptl_absorpt_correction_type multi-scan
_exptl_absorpt_process_details
; 
 TWINABS - Bruker AXS scaling for twinned crystals - Version 2008/4
;
_exptl_crystal_colour red
_exptl_crystal_density_diffrn 1.578
_exptl_crystal_description prism
_exptl_crystal_F_000 976
_exptl_crystal_size_max 0.420
_exptl_crystal_size_mid 0.150
_exptl_crystal_size_min 0.120
_refine_diff_density_max 1.017
_refine_diff_density_min -0.688
_refine_diff_density_rms 0.144
_refine_ls_extinction_method none
_refine_ls_goodness_of_fit_ref 1.141
_refine_ls_hydrogen_treatment constr
_refine_ls_matrix_type full
_refine_ls_number_parameters 129
_refine_ls_number_reflns 3744
_refine_ls_number_restraints 0
_refine_ls_restrained_S_all 1.141
_refine_ls_R_factor_all 0.0482
_refine_ls_R_factor_gt 0.0381
_refine_ls_shift/su_max 0.001
_refine_ls_shift/su_mean 0.000
_refine_ls_structure_factor_coef Fsqd
_refine_ls_weighting_details 'w=1/[\s^2^(Fo^2^)+(0.0320P)^2^+9.3953P] where P=(Fo^2^+2Fc^2^)/3'
_refine_ls_weighting_scheme calc
_refine_ls_wR_factor_gt 0.0922
_refine_ls_wR_factor_ref 0.0985
_reflns_Friedel_coverage 0.000
_reflns_number_gt 3341
_reflns_number_total 3744
_reflns_threshold_expression 'I > 2\s(I)'
_cod_data_source_file c5dt02423d2.cif
_cod_data_source_block sg_626bm_twin5
_cod_depositor_comments 'Adding full bibliography for 7036068--7036069.cif.'
_cod_database_code 7036068
_shelx_shelxl_version_number 2014/7
_shelx_space_group_comment
;
The symmetry employed for this shelxl refinement is uniquely defined
by the following loop, which should always be used as a source of
symmetry information in preference to the above space-group names.
They are only intended as comments.
;
_shelx_estimated_absorpt_t_min 0.435
_shelx_estimated_absorpt_t_max 0.764

loop_
_space_group_symop_operation_xyz
'x, y, z'
'-x, y, -z+1/2'
'x+1/2, y+1/2, z'
'-x+1/2, y+1/2, -z+1/2'
'-x, -y, -z'
'x, -y, z-1/2'
'-x+1/2, -y+1/2, -z'
'x+1/2, -y+1/2, z-1/2'

loop_
_atom_site_label
_atom_site_type_symbol
_atom_site_fract_x
_atom_site_fract_y
_atom_site_fract_z
_atom_site_U_iso_or_equiv
_atom_site_adp_type
_atom_site_occupancy
_atom_site_site_symmetry_order
_atom_site_calc_flag
_atom_site_refinement_flags_posn
_atom_site_refinement_flags_adp
Zn1 Zn 0.42944(2) 0.36903(2) 0.10380(5) 0.01339(7) Uani 1 1 d . .
N1 N 0.39307(11) 0.47124(19) -0.0909(3) 0.0135(4) Uani 1 1 d . .
N2 N 0.43329(11) 0.53761(16) -0.1437(3) 0.0115(4) Uani 1 1 d . .
N3 N 0.49301(11) 0.53682(18) -0.0658(3) 0.0125(4) Uani 1 1 d . .
C1 C 0.32922(13) 0.4797(2) -0.1858(4) 0.0155(5) Uani 1 1 d . .
C2 C 0.29501(16) 0.3877(3) -0.2276(6) 0.0288(7) Uani 1 1 d . .
H2 H 0.3143 0.3216 -0.1934 0.035 Uiso 1 1 calc R U
C3 C 0.23232(18) 0.3919(3) -0.3197(6) 0.0327(8) Uani 1 1 d . .
H3 H 0.2092 0.3285 -0.3505 0.039 Uiso 1 1 calc R U
C4 C 0.20346(16) 0.4881(3) -0.3667(5) 0.0277(7) Uani 1 1 d . .
H4 H 0.1605 0.4909 -0.4283 0.033 Uiso 1 1 calc R U
C5 C 0.23754(17) 0.5798(3) -0.3235(5) 0.0284(7) Uani 1 1 d . .
H5 H 0.2180 0.6459 -0.3566 0.034 Uiso 1 1 calc R U
C6 C 0.30080(14) 0.5761(2) -0.2312(6) 0.0235(6) Uani 1 1 d . .
H6 H 0.3240 0.6395 -0.2000 0.028 Uiso 1 1 calc R U
C7 C 0.41603(15) 0.2192(2) 0.1436(4) 0.0198(6) Uani 1 1 d . .
H7A H 0.3699 0.2030 0.1157 0.030 Uiso 1 1 calc R U
H7B H 0.4319 0.2022 0.2667 0.030 Uiso 1 1 calc R U
H7C H 0.4396 0.1774 0.0684 0.030 Uiso 1 1 calc R U
C91 C 0.4685(3) 0.9243(3) 0.2129(7) 0.0438(11) Uani 1 1 d . .
D91 D 0.4467 0.9895 0.1877 0.053 Uiso 1 1 calc R U
C92 C 0.4350(3) 0.8298(4) 0.1726(5) 0.0436(10) Uani 1 1 d . .
D92 D 0.3908 0.8299 0.1198 0.052 Uiso 1 1 calc R U
C93 C 0.4681(3) 0.7359(3) 0.2119(6) 0.0425(11) Uani 1 1 d . .
D93 D 0.4464 0.6708 0.1857 0.051 Uiso 1 1 calc R U

loop_
_atom_site_aniso_label
_atom_site_aniso_U_11
_atom_site_aniso_U_22
_atom_site_aniso_U_33
_atom_site_aniso_U_23
_atom_site_aniso_U_13
_atom_site_aniso_U_12
Zn1 0.01459(12) 0.01151(11) 0.01412(13) 0.00253(13) 0.00254(13) -0.00215(12)
N1 0.0117(9) 0.0164(10) 0.0129(10) 0.0017(8) 0.0036(8) -0.0028(8)
N2 0.0118(9) 0.0119(8) 0.0113(9) -0.0002(7) 0.0039(8) -0.0015(7)
N3 0.0148(10) 0.0117(9) 0.0115(10) 0.0018(8) 0.0036(8) -0.0010(8)
C1 0.0123(10) 0.0230(14) 0.0119(13) 0.0032(10) 0.0040(9) -0.0019(9)
C2 0.0190(13) 0.0273(15) 0.0374(18) 0.0049(17) -0.0037(15) -0.0063(11)
C3 0.0194(14) 0.0346(19) 0.041(2) 0.0068(16) -0.0030(14) -0.0107(14)
C4 0.0155(13) 0.0394(19) 0.0275(18) 0.0024(14) 0.0010(12) 0.0005(13)
C5 0.0199(14) 0.0278(17) 0.0355(19) -0.0012(14) -0.0010(13) 0.0087(12)
C6 0.0171(12) 0.0212(13) 0.0323(16) -0.0044(15) 0.0042(14) 0.0036(10)
C7 0.0277(16) 0.0135(12) 0.0193(13) -0.0003(9) 0.0071(10) -0.0034(10)
C91 0.069(3) 0.0180(16) 0.042(2) 0.0075(16) 0.002(2) 0.0054(18)
C92 0.066(3) 0.040(2) 0.0239(18) 0.0071(15) 0.006(2) -0.004(2)
C93 0.086(3) 0.0209(16) 0.029(2) -0.0066(15) 0.035(2) -0.0131(19)

loop_
_atom_type_symbol
_atom_type_description
_atom_type_scat_dispersion_real
_atom_type_scat_dispersion_imag
_atom_type_scat_source
C C 0.0033 0.0016 'International Tables Vol C Tables 4.2.6.8 and 6.1.1.4'
H H 0.0000 0.0000 'International Tables Vol C Tables 4.2.6.8 and 6.1.1.4'
N N 0.0061 0.0033 'International Tables Vol C Tables 4.2.6.8 and 6.1.1.4'
Zn Zn 0.2839 1.4301 'International Tables Vol C Tables 4.2.6.8 and 6.1.1.4'
D D 0.0000 0.0000 'International Tables Vol C Tables 4.2.6.8 and 6.1.1.4'

loop_
_geom_angle_atom_site_label_1
_geom_angle_atom_site_label_2
_geom_angle_atom_site_label_3
_geom_angle
_geom_angle_site_symmetry_1
_geom_angle_site_symmetry_3
C7 Zn1 N1 133.58(12) . .
C7 Zn1 N3 135.89(11) . 5_665
N1 Zn1 N3 74.75(9) . 5_665
C7 Zn1 N2 110.91(11) . 6_566
N1 Zn1 N2 105.02(9) . 6_566
N3 Zn1 N2 84.52(9) 5_665 6_566
N2 N1 C1 113.2(2) . .
N2 N1 Zn1 117.30(18) . .
C1 N1 Zn1 129.48(18) . .
N3 N2 N1 118.4(2) . .
N3 N2 Zn1 107.26(15) . 6_565
N1 N2 Zn1 132.19(18) . 6_565
N2 N3 N3 114.8(3) . 5_665
N2 N3 Zn1 130.49(17) . 5_665
N3 N3 Zn1 114.7(2) 5_665 5_665
C2 C1 C6 120.2(3) . .
C2 C1 N1 117.8(3) . .
C6 C1 N1 121.9(3) . .
C1 C2 C3 120.0(3) . .
C4 C3 C2 120.3(4) . .
C5 C4 C3 119.6(3) . .
C4 C5 C6 120.4(3) . .
C1 C6 C5 119.5(3) . .
C91 C91 C92 121.0(3) 2_655 .
C93 C92 C91 118.1(5) . .
C93 C93 C92 120.9(3) 2_655 .

loop_
_geom_bond_atom_site_label_1
_geom_bond_atom_site_label_2
_geom_bond_distance
_geom_bond_site_symmetry_2
Zn1 C7 1.953(3) .
Zn1 N1 2.038(2) .
Zn1 N3 2.080(2) 5_665
Zn1 N2 2.275(2) 6_566
N1 N2 1.305(3) .
N1 C1 1.423(4) .
N2 N3 1.299(3) .
N2 Zn1 2.275(2) 6_565
N3 N3 1.378(5) 5_665
N3 Zn1 2.080(2) 5_665
C1 C2 1.381(4) .
C1 C6 1.381(4) .
C2 C3 1.391(5) .
C3 C4 1.385(6) .
C4 C5 1.378(5) .
C5 C6 1.402(5) .
C91 C91 1.351(11) 2_655
C91 C92 1.400(7) .
C92 C93 1.388(7) .
C93 C93 1.371(11) 2_655
